data_4305748
loop_
_publ_author_name
'Jingli Xie'

_publ_contact_author_address
;
School of Chemistry
The University of Melbourne
Parkville
Victoria
3010
Australia
;
_publ_contact_author_email XIJ@UNIMELB.EDU.AU
_publ_contact_author_name 'JINGLI XIE'
_publ_section_title
;
Toward a Facile One-Step Construction of Quantum Dots Containing Zn8S Cores
;
_journal_name_full 'Inorganic Chemistry'
_journal_page_first 5564
_journal_page_last 5566
_journal_paper_doi 10.1021/ic800721r
_journal_volume 47
_journal_year 2008
_chemical_formula_sum 'C94 H82 N4 S15 Zn8'
_chemical_formula_weight 2271.50
_chemical_name_systematic
; 
 ? 
;
_space_group_IT_number 9
_symmetry_cell_setting monoclinic
_symmetry_space_group_name_Hall 'C -2yc'
_symmetry_space_group_name_H-M 'C 1 c 1'
_atom_sites_solution_hydrogens geom
_atom_sites_solution_primary direct
_atom_sites_solution_secondary difmap
_audit_creation_method SHELXL-97
_cell_angle_alpha 90.00
_cell_angle_beta 104.160(10)
_cell_angle_gamma 90.00
_cell_formula_units_Z 4
_cell_length_a 20.794(4)
_cell_length_b 17.507(4)
_cell_length_c 27.550(6)
_cell_measurement_temperature 130(2)
_cell_measurement_theta_max 12
_cell_measurement_theta_min 6
_cell_volume 9725(4)
_computing_cell_refinement 'SMART (Siemens, 1996)'
_computing_data_collection 'SMART (Siemens, 1996)'
_computing_data_reduction SAINT
_computing_molecular_graphics SHELXTL
_computing_publication_material
;
SHELXTL, PARST (Nardelli, 1995) and PLATON (Spek, 1990)
;
_computing_structure_refinement 'SHELXL-97 (Sheldrick, 1997)'
_computing_structure_solution 'SHELXS-97 (Sheldrick, 1990)'
_diffrn_ambient_temperature 130(2)
_diffrn_measured_fraction_theta_full 0.981
_diffrn_measured_fraction_theta_max 0.981
_diffrn_measurement_device_type 'CCD area detector'
_diffrn_measurement_method '\w scans'
_diffrn_radiation_monochromator graphite
_diffrn_radiation_source 'fine-focus sealed tube'
_diffrn_radiation_type MoK\a
_diffrn_radiation_wavelength 0.71073
_diffrn_reflns_av_R_equivalents 0.0748
_diffrn_reflns_av_sigmaI/netI 0.1492
_diffrn_reflns_limit_h_max 19
_diffrn_reflns_limit_h_min -26
_diffrn_reflns_limit_k_max 22
_diffrn_reflns_limit_k_min -20
_diffrn_reflns_limit_l_max 35
_diffrn_reflns_limit_l_min -34
_diffrn_reflns_number 29864
_diffrn_reflns_theta_full 27.52
_diffrn_reflns_theta_max 27.52
_diffrn_reflns_theta_min 1.52
_exptl_absorpt_coefficient_mu 2.306
_exptl_absorpt_correction_T_max 0.649
_exptl_absorpt_correction_T_min 0.552
_exptl_absorpt_correction_type empirical
_exptl_absorpt_process_details 'SADABS (Sheldrick, 1996)'
_exptl_crystal_colour colorless
_exptl_crystal_density_diffrn 1.551
_exptl_crystal_density_method 'not measured'
_exptl_crystal_description block
_exptl_crystal_F_000 4616
_exptl_crystal_size_max 0.28
_exptl_crystal_size_mid 0.22
_exptl_crystal_size_min 0.19
_refine_diff_density_max 0.823
_refine_diff_density_min -0.553
_refine_diff_density_rms 0.101
_refine_ls_abs_structure_details 'Flack H D (1983), Acta Cryst. A39, 876-881'
_refine_ls_abs_structure_Flack 0.01(2)
_refine_ls_extinction_method none
_refine_ls_goodness_of_fit_ref 0.970
_refine_ls_hydrogen_treatment constr
_refine_ls_matrix_type full
_refine_ls_number_parameters 621
_refine_ls_number_reflns 15393
_refine_ls_number_restraints 36
_refine_ls_restrained_S_all 0.974
_refine_ls_R_factor_all 0.1545
_refine_ls_R_factor_gt 0.0660
_refine_ls_shift/su_max 0.000
_refine_ls_shift/su_mean 0.000
_refine_ls_structure_factor_coef Fsqd
_refine_ls_weighting_details 'calc w=1/[\s^2^(Fo^2^)+(0.0695P)^2^+0.0000P] where P=(Fo^2^+2Fc^2^)/3'
_refine_ls_weighting_scheme calc
_refine_ls_wR_factor_gt 0.1426
_refine_ls_wR_factor_ref 0.1772
_reflns_number_gt 7746
_reflns_number_total 15393
_reflns_threshold_expression >2sigma(I)
_cod_data_source_file ic800721r-file003_2.cif
_cod_data_source_block 1
_cod_depositor_comments
;
The following automatic conversions were performed:
'_symmetry_cell_setting' value 'Monoclinic' changed to 'monoclinic'
according to '/home/saulius/struct/CIF-dictionaries/cif_core.dic'
dictionary named 'cif_core.dic' version 2.4.1 from 2010-06-29.

Automatic conversion script
Id: cif_fix_enum 1527 2010-12-29 10:47:43Z saulius 

The following automatic conversions were performed:

'_refine_ls_hydrogen_treatment' value 'constrained' was replaced with
the value 'constr' as specified in the replacement file
'src/cod-tools/trunk/data/replacement-values/replacement_values.lst'.

Automatic conversion script
Id: cif_fix_values 5376 2017-05-30 11:51:03Z andrius 
;
_cod_database_code 4305748

loop_
_symmetry_equiv_pos_as_xyz
'x, y, z'
'x, -y, z+1/2'
'x+1/2, y+1/2, z'
'x+1/2, -y+1/2, z+1/2'

loop_
_atom_site_label
_atom_site_type_symbol
_atom_site_fract_x
_atom_site_fract_y
_atom_site_fract_z
_atom_site_U_iso_or_equiv
_atom_site_adp_type
_atom_site_occupancy
_atom_site_symmetry_multiplicity
_atom_site_calc_flag
_atom_site_refinement_flags
_atom_site_disorder_assembly
_atom_site_disorder_group
Zn1 Zn 0.00238(7) 0.19254(7) 0.53843(5) 0.0480(4) Uani 1 1 d . . .
Zn2 Zn 0.18442(7) 0.15159(8) 0.54689(5) 0.0497(4) Uani 1 1 d . . .
Zn3 Zn 0.09966(7) 0.31410(8) 0.46351(5) 0.0540(4) Uani 1 1 d . . .
Zn4 Zn 0.05977(7) 0.10855(8) 0.42539(5) 0.0528(4) Uani 1 1 d . . .
Zn5 Zn 0.13574(7) 0.33428(8) 0.60454(6) 0.0573(4) Uani 1 1 d . . .
Zn6 Zn 0.22108(8) 0.19315(10) 0.41405(6) 0.0662(5) Uani 1 1 d . . .
Zn7 Zn -0.07456(8) 0.25588(8) 0.41335(6) 0.0576(4) Uani 1 1 d . . .
Zn8 Zn 0.06654(7) -0.00394(8) 0.54336(6) 0.0533(4) Uani 1 1 d . . .
S1 S 0.01963(16) 0.30747(17) 0.58346(12) 0.0510(8) Uani 1 1 d . . .
S2 S 0.19052(16) 0.21401(18) 0.62268(12) 0.0521(8) Uani 1 1 d . . .
S3 S 0.16560(17) 0.37916(18) 0.53160(13) 0.0571(9) Uani 1 1 d . . .
S4 S 0.14721(19) 0.2980(2) 0.39529(13) 0.0655(10) Uani 1 1 d . . .
S5 S -0.00935(18) 0.36313(18) 0.44475(13) 0.0586(9) Uani 1 1 d . . .
S6 S 0.26236(17) 0.18643(18) 0.50339(13) 0.0553(9) Uani 1 1 d . . .
S7 S 0.15353(18) 0.0804(2) 0.39722(13) 0.0612(9) Uani 1 1 d . . .
S8 S -0.01559(18) 0.18281(19) 0.36716(12) 0.0573(9) Uani 1 1 d . . .
S9 S -0.09834(16) 0.18099(17) 0.47780(12) 0.0527(8) Uani 1 1 d . . .
S10 S 0.01458(18) 0.00075(18) 0.45713(13) 0.0590(9) Uani 1 1 d . . .
S11 S 0.02145(15) 0.08400(17) 0.59042(12) 0.0501(8) Uani 1 1 d . . .
S12 S 0.18102(16) 0.01723(17) 0.55777(12) 0.0521(8) Uani 1 1 d . . .
S13 S 0.3151(2) 0.1982(3) 0.38610(17) 0.0949(14) Uani 1 1 d . . .
S14 S 0.1831(2) 0.4050(3) 0.67267(19) 0.1046(17) Uani 1 1 d . . .
S15 S 0.08469(16) 0.19080(16) 0.49382(12) 0.0461(7) Uani 1 1 d . . .
N1 N 0.0469(5) -0.1119(5) 0.5622(4) 0.058(3) Uani 1 1 d . . .
N2 N -0.0612(7) -0.2695(7) 0.5063(5) 0.092(4) Uani 1 1 d . . .
H2A H -0.0714 -0.3167 0.5125 0.111 Uiso 1 1 calc R . .
H2B H -0.0797 -0.2482 0.4774 0.111 Uiso 1 1 calc R . .
N3 N -0.1641(8) 0.2885(10) 0.3702(6) 0.108(3) Uani 1 1 d U . .
N4 N -0.2926(10) 0.2002(11) 0.2797(7) 0.144(4) Uani 1 1 d U . .
H4A H -0.3307 0.2059 0.2575 0.173 Uiso 1 1 calc R . .
H4B H -0.2738 0.1549 0.2845 0.173 Uiso 1 1 calc R . .
C1 C -0.0054(7) 0.2854(7) 0.6394(5) 0.061(4) Uiso 1 1 d . . .
C2 C -0.0724(8) 0.3013(8) 0.6403(6) 0.077(4) Uiso 1 1 d . . .
H2 H -0.1029 0.3208 0.6115 0.093 Uiso 1 1 calc R . .
C3 C -0.0913(9) 0.2882(9) 0.6826(6) 0.083(5) Uiso 1 1 d . . .
H3 H -0.1354 0.3002 0.6841 0.100 Uiso 1 1 calc R . .
C4 C -0.0470(10) 0.2569(10) 0.7253(7) 0.103(6) Uiso 1 1 d . . .
H4 H -0.0609 0.2474 0.7551 0.124 Uiso 1 1 calc R . .
C5 C 0.0151(10) 0.2408(10) 0.7227(7) 0.099(5) Uiso 1 1 d . . .
H5 H 0.0453 0.2204 0.7514 0.119 Uiso 1 1 calc R . .
C6 C 0.0360(8) 0.2525(8) 0.6809(5) 0.074(4) Uiso 1 1 d . . .
H6 H 0.0797 0.2379 0.6800 0.089 Uiso 1 1 calc R . .
C7 C 0.2772(7) 0.2328(7) 0.6464(5) 0.059(3) Uiso 1 1 d . . .
C8 C 0.3106(7) 0.2856(7) 0.6259(5) 0.059(3) Uiso 1 1 d . . .
H8 H 0.2866 0.3164 0.5991 0.071 Uiso 1 1 calc R . .
C9 C 0.3773(8) 0.2959(9) 0.6424(6) 0.076(4) Uiso 1 1 d . . .
H9 H 0.3992 0.3342 0.6280 0.092 Uiso 1 1 calc R . .
C10 C 0.4119(8) 0.2512(8) 0.6793(5) 0.074(4) Uiso 1 1 d . . .
H10 H 0.4585 0.2578 0.6912 0.088 Uiso 1 1 calc R . .
C11 C 0.3811(7) 0.1984(8) 0.6990(5) 0.069(4) Uiso 1 1 d . . .
H11 H 0.4063 0.1670 0.7249 0.083 Uiso 1 1 calc R . .
C12 C 0.3123(7) 0.1868(8) 0.6831(5) 0.066(4) Uiso 1 1 d . . .
H12 H 0.2911 0.1480 0.6975 0.079 Uiso 1 1 calc R . .
C13 C 0.1388(7) 0.4758(7) 0.5214(5) 0.059(3) Uiso 1 1 d . . .
C14 C 0.1603(10) 0.5177(11) 0.4865(7) 0.102(6) Uiso 1 1 d . . .
H14 H 0.1896 0.4973 0.4683 0.123 Uiso 1 1 calc R . .
C15 C 0.1354(9) 0.5953(11) 0.4790(7) 0.102(6) Uiso 1 1 d . . .
H15 H 0.1483 0.6261 0.4546 0.122 Uiso 1 1 calc R . .
C16 C 0.0942(10) 0.6261(12) 0.5055(7) 0.107(6) Uiso 1 1 d . . .
H16 H 0.0794 0.6774 0.4998 0.128 Uiso 1 1 calc R . .
C17 C 0.0769(12) 0.5869(14) 0.5365(9) 0.143(8) Uiso 1 1 d . . .
H17 H 0.0493 0.6094 0.5555 0.172 Uiso 1 1 calc R . .
C18 C 0.0965(9) 0.5063(11) 0.5462(7) 0.097(5) Uiso 1 1 d . . .
H18 H 0.0798 0.4767 0.5693 0.116 Uiso 1 1 calc R . .
C19 C 0.1951(9) 0.3816(10) 0.3959(6) 0.086(5) Uiso 1 1 d . . .
C20 C 0.2589(8) 0.3882(10) 0.4285(6) 0.087(5) Uiso 1 1 d . . .
H20 H 0.2773 0.3474 0.4502 0.104 Uiso 1 1 calc R . .
C21 C 0.2955(12) 0.4576(14) 0.4282(8) 0.133(8) Uiso 1 1 d . . .
H21 H 0.3390 0.4632 0.4490 0.160 Uiso 1 1 calc R . .
C22 C 0.2662(18) 0.5161(19) 0.3970(11) 0.194(12) Uiso 1 1 d . . .
H22 H 0.2923 0.5600 0.3953 0.233 Uiso 1 1 calc R . .
C23 C 0.2010(17) 0.5156(18) 0.3678(11) 0.183(11) Uiso 1 1 d . . .
H23 H 0.1793 0.5603 0.3525 0.220 Uiso 1 1 calc R . .
C24 C 0.1678(14) 0.4382(17) 0.3626(10) 0.164(10) Uiso 1 1 d . . .
H24 H 0.1289 0.4289 0.3369 0.197 Uiso 1 1 calc R . .
C25 C -0.0198(7) 0.4312(8) 0.3957(5) 0.061(4) Uiso 1 1 d . . .
C26 C -0.0243(9) 0.4075(11) 0.3468(7) 0.104(6) Uiso 1 1 d . . .
H26 H -0.0197 0.3552 0.3390 0.124 Uiso 1 1 calc R . .
C27 C -0.0362(10) 0.4650(12) 0.3087(8) 0.117(6) Uiso 1 1 d . . .
H27 H -0.0465 0.4501 0.2745 0.141 Uiso 1 1 calc R . .
C28 C -0.0329(10) 0.5407(13) 0.3205(8) 0.114(6) Uiso 1 1 d . . .
H28 H -0.0326 0.5785 0.2958 0.136 Uiso 1 1 calc R . .
C29 C -0.0302(10) 0.5601(13) 0.3681(8) 0.121(7) Uiso 1 1 d . . .
H29 H -0.0355 0.6124 0.3754 0.145 Uiso 1 1 calc R . .
C30 C -0.0195(8) 0.5055(10) 0.4090(7) 0.092(5) Uiso 1 1 d . . .
H30 H -0.0128 0.5210 0.4430 0.110 Uiso 1 1 calc R . .
C31 C 0.3216(6) 0.1109(7) 0.5197(5) 0.056(3) Uiso 1 1 d . . .
C32 C 0.3322(9) 0.0622(10) 0.4834(7) 0.091(5) Uiso 1 1 d . . .
H32 H 0.3070 0.0670 0.4498 0.109 Uiso 1 1 calc R . .
C33 C 0.3801(9) 0.0062(10) 0.4964(7) 0.094(5) Uiso 1 1 d . . .
H33 H 0.3872 -0.0285 0.4716 0.112 Uiso 1 1 calc R . .
C34 C 0.4163(9) 0.0004(10) 0.5433(7) 0.095(5) Uiso 1 1 d . . .
H34 H 0.4468 -0.0407 0.5516 0.115 Uiso 1 1 calc R . .
C35 C 0.4114(9) 0.0498(11) 0.5791(7) 0.099(6) Uiso 1 1 d . . .
H35 H 0.4408 0.0479 0.6115 0.119 Uiso 1 1 calc R . .
C36 C 0.3600(7) 0.1059(8) 0.5666(6) 0.073(4) Uiso 1 1 d . . .
H36 H 0.3529 0.1400 0.5916 0.088 Uiso 1 1 calc R . .
C37 C 0.1138(6) 0.0699(7) 0.3307(5) 0.057(3) Uiso 1 1 d . . .
C38 C 0.1067(8) 0.1266(10) 0.2983(6) 0.089(5) Uiso 1 1 d . . .
H38 H 0.1234 0.1757 0.3095 0.106 Uiso 1 1 calc R . .
C39 C 0.0746(10) 0.1156(12) 0.2468(7) 0.117(7) Uiso 1 1 d . . .
H39 H 0.0684 0.1568 0.2237 0.140 Uiso 1 1 calc R . .
C40 C 0.0534(9) 0.0443(10) 0.2320(7) 0.090(5) Uiso 1 1 d . . .
H40 H 0.0352 0.0343 0.1975 0.108 Uiso 1 1 calc R . .
C41 C 0.0576(8) -0.0103(10) 0.2640(6) 0.090(5) Uiso 1 1 d . . .
H41 H 0.0392 -0.0588 0.2529 0.108 Uiso 1 1 calc R . .
C42 C 0.0882(8) -0.0001(9) 0.3141(6) 0.082(5) Uiso 1 1 d . . .
H42 H 0.0916 -0.0415 0.3369 0.098 Uiso 1 1 calc R . .
C43 C -0.0720(9) 0.1228(11) 0.3268(7) 0.100(3) Uiso 1 1 d U . .
C44 C -0.1025(10) 0.0604(11) 0.3419(7) 0.108(3) Uiso 1 1 d U . .
H44 H -0.0902 0.0482 0.3766 0.129 Uiso 1 1 calc R . .
C45 C -0.1488(10) 0.0144(12) 0.3120(7) 0.112(3) Uiso 1 1 d U . .
H45 H -0.1700 -0.0266 0.3244 0.134 Uiso 1 1 calc R . .
C46 C -0.1624(10) 0.0339(12) 0.2598(7) 0.111(3) Uiso 1 1 d U . .
H46 H -0.1916 0.0030 0.2359 0.134 Uiso 1 1 calc R . .
C47 C -0.1368(10) 0.0897(12) 0.2461(8) 0.114(3) Uiso 1 1 d U . .
H47 H -0.1430 0.0983 0.2112 0.137 Uiso 1 1 calc R . .
C48 C -0.0995(10) 0.1407(12) 0.2789(7) 0.111(3) Uiso 1 1 d U . .
H48 H -0.0929 0.1905 0.2673 0.133 Uiso 1 1 calc R . .
C49 C -0.1582(7) 0.2285(7) 0.5023(5) 0.057(3) Uiso 1 1 d . . .
C50 C -0.1948(8) 0.1902(10) 0.5285(6) 0.086(5) Uiso 1 1 d . . .
H50 H -0.1892 0.1364 0.5314 0.103 Uiso 1 1 calc R . .
C51 C -0.2399(9) 0.2235(10) 0.5515(6) 0.092(5) Uiso 1 1 d . . .
H51 H -0.2635 0.1939 0.5703 0.111 Uiso 1 1 calc R . .
C52 C -0.2496(8) 0.3038(9) 0.5459(6) 0.080(4) Uiso 1 1 d . . .
H52 H -0.2820 0.3289 0.5592 0.096 Uiso 1 1 calc R . .
C53 C -0.2120(8) 0.3434(10) 0.5213(6) 0.081(4) Uiso 1 1 d . . .
H53 H -0.2173 0.3972 0.5184 0.097 Uiso 1 1 calc R . .
C54 C -0.1657(7) 0.3083(8) 0.5001(5) 0.069(4) Uiso 1 1 d . . .
H54 H -0.1389 0.3383 0.4841 0.083 Uiso 1 1 calc R . .
C55 C 0.0409(7) -0.0813(7) 0.4300(5) 0.057(3) Uiso 1 1 d . . .
C56 C -0.0087(8) -0.1239(9) 0.3955(6) 0.083(5) Uiso 1 1 d . . .
H56 H -0.0530 -0.1056 0.3864 0.100 Uiso 1 1 calc R . .
C57 C 0.0069(12) -0.1903(12) 0.3755(8) 0.118(7) Uiso 1 1 d . . .
H57 H -0.0271 -0.2207 0.3551 0.141 Uiso 1 1 calc R . .
C58 C 0.0685(10) -0.2121(11) 0.3843(7) 0.107(6) Uiso 1 1 d . . .
H58 H 0.0791 -0.2546 0.3663 0.128 Uiso 1 1 calc R . .
C59 C 0.1212(10) -0.1749(10) 0.4199(6) 0.096(5) Uiso 1 1 d . . .
H59 H 0.1653 -0.1939 0.4276 0.116 Uiso 1 1 calc R . .
C60 C 0.1041(7) -0.1094(8) 0.4426(5) 0.072(4) Uiso 1 1 d . . .
H60 H 0.1370 -0.0838 0.4672 0.087 Uiso 1 1 calc R . .
C61 C -0.0595(6) 0.0532(7) 0.5953(5) 0.054(3) Uiso 1 1 d . . .
C62 C -0.0985(7) 0.0026(8) 0.5625(5) 0.067(4) Uiso 1 1 d . . .
H62 H -0.0821 -0.0167 0.5356 0.081 Uiso 1 1 calc R . .
C63 C -0.1578(8) -0.0207(8) 0.5667(5) 0.070(4) Uiso 1 1 d . . .
H63 H -0.1835 -0.0555 0.5433 0.084 Uiso 1 1 calc R . .
C64 C -0.1811(8) 0.0074(8) 0.6061(6) 0.075(4) Uiso 1 1 d . . .
H64 H -0.2234 -0.0086 0.6097 0.090 Uiso 1 1 calc R . .
C65 C -0.1456(8) 0.0567(9) 0.6397(6) 0.084(5) Uiso 1 1 d . . .
H65 H -0.1622 0.0752 0.6667 0.100 Uiso 1 1 calc R . .
C66 C -0.0833(7) 0.0800(8) 0.6338(5) 0.071(4) Uiso 1 1 d . . .
H66 H -0.0575 0.1150 0.6569 0.086 Uiso 1 1 calc R . .
C67 C 0.2190(6) 0.0028(7) 0.6215(5) 0.054(3) Uiso 1 1 d . . .
C68 C 0.2839(7) -0.0203(7) 0.6349(5) 0.062(4) Uiso 1 1 d . . .
H68 H 0.3063 -0.0302 0.6094 0.074 Uiso 1 1 calc R . .
C69 C 0.3181(8) -0.0299(9) 0.6845(6) 0.077(4) Uiso 1 1 d . . .
H69 H 0.3627 -0.0474 0.6926 0.093 Uiso 1 1 calc R . .
C70 C 0.2887(8) -0.0148(8) 0.7196(6) 0.078(4) Uiso 1 1 d . . .
H70 H 0.3138 -0.0192 0.7533 0.094 Uiso 1 1 calc R . .
C71 C 0.2220(8) 0.0077(9) 0.7113(6) 0.086(5) Uiso 1 1 d . . .
H71 H 0.2009 0.0166 0.7377 0.103 Uiso 1 1 calc R . .
C72 C 0.1882(7) 0.0161(7) 0.6591(5) 0.057(3) Uiso 1 1 d . . .
H72 H 0.1430 0.0314 0.6507 0.069 Uiso 1 1 calc R . .
C73 C 0.2914(7) 0.2299(8) 0.3231(5) 0.066(4) Uiso 1 1 d . . .
C74 C 0.3047(12) 0.2991(14) 0.3121(9) 0.142(8) Uiso 1 1 d . . .
H74 H 0.3256 0.3325 0.3384 0.171 Uiso 1 1 calc R . .
C75 C 0.2896(14) 0.3264(17) 0.2631(11) 0.173(10) Uiso 1 1 d . . .
H75 H 0.3008 0.3770 0.2559 0.207 Uiso 1 1 calc R . .
C76 C 0.2571(10) 0.2764(11) 0.2244(8) 0.103(5) Uiso 1 1 d . . .
H76 H 0.2432 0.2945 0.1910 0.124 Uiso 1 1 calc R . .
C77 C 0.2466(9) 0.2076(11) 0.2344(7) 0.103(6) Uiso 1 1 d . . .
H77 H 0.2255 0.1736 0.2085 0.123 Uiso 1 1 calc R . .
C78 C 0.2663(9) 0.1821(11) 0.2839(7) 0.102(6) Uiso 1 1 d . . .
H78 H 0.2621 0.1293 0.2905 0.122 Uiso 1 1 calc R . .
C79 C 0.1316(11) 0.4737(12) 0.6838(7) 0.110(4) Uiso 1 1 d DU . .
C80 C 0.1505(12) 0.5457(13) 0.6926(6) 0.126(4) Uiso 1 1 d DU . .
H80 H 0.1946 0.5542 0.6898 0.151 Uiso 1 1 calc R . .
C81 C 0.1204(12) 0.6128(14) 0.7053(7) 0.136(4) Uiso 1 1 d DU . .
H81 H 0.1405 0.6618 0.7108 0.164 Uiso 1 1 calc R . .
C82 C 0.0563(13) 0.5947(14) 0.7085(8) 0.142(4) Uiso 1 1 d DU . .
H82 H 0.0314 0.6337 0.7195 0.170 Uiso 1 1 calc R . .
C83 C 0.0268(13) 0.5256(15) 0.6971(9) 0.144(5) Uiso 1 1 d DU . .
H83 H -0.0197 0.5190 0.6924 0.173 Uiso 1 1 calc R . .
C84 C 0.0707(14) 0.4615(16) 0.6923(9) 0.157(9) Uiso 1 1 d . . .
H84 H 0.0562 0.4106 0.6953 0.188 Uiso 1 1 calc R . .
C85 C 0.0760(8) -0.1434(8) 0.6053(6) 0.072(4) Uiso 1 1 d . . .
H85 H 0.1077 -0.1129 0.6276 0.087 Uiso 1 1 calc R . .
C86 C 0.0657(8) -0.2149(9) 0.6215(6) 0.076(4) Uiso 1 1 d . . .
H86 H 0.0903 -0.2346 0.6526 0.092 Uiso 1 1 calc R . .
C87 C 0.0152(7) -0.2582(8) 0.5883(5) 0.072(4) Uiso 1 1 d . . .
H87 H 0.0031 -0.3071 0.5981 0.086 Uiso 1 1 calc R . .
C88 C -0.0160(7) -0.2290(8) 0.5420(5) 0.066(4) Uiso 1 1 d . . .
C89 C 0.0026(7) -0.1540(8) 0.5324(5) 0.064(4) Uiso 1 1 d . . .
H89 H -0.0193 -0.1321 0.5012 0.076 Uiso 1 1 calc R . .
C90 C -0.1836(10) 0.3606(12) 0.3644(7) 0.110(3) Uiso 1 1 d U . .
H90 H -0.1518 0.3981 0.3794 0.132 Uiso 1 1 calc R . .
C91 C -0.2450(11) 0.3871(13) 0.3389(8) 0.119(3) Uiso 1 1 d U . .
H91 H -0.2615 0.4367 0.3431 0.143 Uiso 1 1 calc R . .
C92 C -0.2796(11) 0.3326(13) 0.3065(8) 0.123(3) Uiso 1 1 d U . .
H92 H -0.3183 0.3487 0.2826 0.148 Uiso 1 1 calc R . .
C93 C -0.2631(12) 0.2606(14) 0.3061(8) 0.124(3) Uiso 1 1 d U . .
C94 C -0.2020(10) 0.2381(13) 0.3410(7) 0.112(3) Uiso 1 1 d U . .
H94 H -0.1889 0.1860 0.3428 0.135 Uiso 1 1 calc R . .

loop_
_atom_site_aniso_label
_atom_site_aniso_U_11
_atom_site_aniso_U_22
_atom_site_aniso_U_33
_atom_site_aniso_U_23
_atom_site_aniso_U_13
_atom_site_aniso_U_12
Zn1 0.0425(8) 0.0452(8) 0.0531(9) -0.0014(7) 0.0057(7) -0.0006(6)
Zn2 0.0430(9) 0.0472(8) 0.0551(9) -0.0001(7) 0.0047(7) -0.0006(6)
Zn3 0.0547(10) 0.0447(8) 0.0569(10) 0.0017(7) 0.0026(8) -0.0054(7)
Zn4 0.0546(9) 0.0488(8) 0.0520(9) -0.0042(7) 0.0069(7) -0.0065(7)
Zn5 0.0516(10) 0.0504(8) 0.0632(10) -0.0041(7) 0.0014(8) 0.0007(7)
Zn6 0.0634(11) 0.0750(11) 0.0619(10) 0.0020(9) 0.0182(9) -0.0117(8)
Zn7 0.0552(10) 0.0523(9) 0.0562(9) 0.0012(7) -0.0042(8) 0.0034(7)
Zn8 0.0549(10) 0.0431(8) 0.0586(9) -0.0021(7) 0.0076(8) -0.0052(7)
S1 0.0459(19) 0.0468(17) 0.056(2) -0.0018(15) 0.0039(16) 0.0024(14)
S2 0.0443(19) 0.0492(17) 0.058(2) -0.0031(15) 0.0025(16) 0.0048(14)
S3 0.049(2) 0.0486(18) 0.067(2) -0.0011(16) 0.0008(17) -0.0034(14)
S4 0.070(3) 0.063(2) 0.061(2) 0.0035(17) 0.0103(19) -0.0148(18)
S5 0.058(2) 0.0488(18) 0.061(2) 0.0008(16) -0.0015(17) 0.0019(15)
S6 0.050(2) 0.0527(19) 0.063(2) 0.0029(16) 0.0133(17) -0.0042(15)
S7 0.058(2) 0.067(2) 0.058(2) -0.0051(17) 0.0132(18) -0.0065(17)
S8 0.060(2) 0.056(2) 0.053(2) 0.0003(16) 0.0099(17) -0.0020(16)
S9 0.0444(19) 0.0504(18) 0.058(2) -0.0028(15) 0.0017(16) -0.0016(14)
S10 0.063(2) 0.0455(17) 0.065(2) -0.0040(16) 0.0096(19) -0.0116(15)
S11 0.0451(19) 0.0448(16) 0.056(2) 0.0021(15) 0.0035(16) -0.0013(14)
S12 0.050(2) 0.0433(16) 0.061(2) 0.0014(15) 0.0089(16) 0.0022(14)
S13 0.071(3) 0.138(4) 0.083(3) 0.009(3) 0.032(2) -0.009(3)
S14 0.088(3) 0.097(3) 0.103(4) -0.037(3) -0.027(3) 0.021(3)
S15 0.0415(17) 0.0430(15) 0.0503(18) -0.0011(14) 0.0045(14) -0.0034(13)
N1 0.073(8) 0.039(5) 0.057(7) -0.001(5) 0.010(6) -0.004(5)
N2 0.086(10) 0.074(8) 0.114(10) 0.005(8) 0.018(8) -0.042(7)
N3 0.109(3) 0.108(3) 0.108(3) -0.001(2) 0.026(2) 0.000(2)
N4 0.135(6) 0.138(6) 0.148(6) -0.015(6) 0.013(6) 0.005(5)

loop_
_atom_type_symbol
_atom_type_description
_atom_type_scat_dispersion_real
_atom_type_scat_dispersion_imag
_atom_type_scat_source
C C 0.0033 0.0016 'International Tables Vol C Tables 4.2.6.8 and 6.1.1.4'
H H 0.0000 0.0000 'International Tables Vol C Tables 4.2.6.8 and 6.1.1.4'
N N 0.0061 0.0033 'International Tables Vol C Tables 4.2.6.8 and 6.1.1.4'
S S 0.1246 0.1234 'International Tables Vol C Tables 4.2.6.8 and 6.1.1.4'
Zn Zn 0.2839 1.4301 'International Tables Vol C Tables 4.2.6.8 and 6.1.1.4'

loop_
_geom_angle_atom_site_label_1
_geom_angle_atom_site_label_2
_geom_angle_atom_site_label_3
_geom_angle
_geom_angle_site_symmetry_1
_geom_angle_site_symmetry_3
_geom_angle_publ_flag
S15 Zn1 S1 104.61(12) . . ?
S15 Zn1 S9 105.39(13) . . ?
S1 Zn1 S9 116.42(12) . . ?
S15 Zn1 S11 105.86(12) . . ?
S1 Zn1 S11 112.92(12) . . ?
S9 Zn1 S11 110.59(12) . . ?
S6 Zn2 S15 103.03(13) . . ?
S6 Zn2 S2 116.56(13) . . ?
S15 Zn2 S2 105.60(12) . . ?
S6 Zn2 S12 111.83(13) . . ?
S15 Zn2 S12 108.77(12) . . ?
S2 Zn2 S12 110.35(13) . . ?
S3 Zn3 S4 115.05(14) . . ?
S3 Zn3 S5 110.05(13) . . ?
S4 Zn3 S5 116.04(14) . . ?
S3 Zn3 S15 105.32(12) . . ?
S4 Zn3 S15 106.92(13) . . ?
S5 Zn3 S15 101.96(13) . . ?
S7 Zn4 S15 111.31(13) . . ?
S7 Zn4 S8 111.39(14) . . ?
S15 Zn4 S8 100.98(12) . . ?
S7 Zn4 S10 113.31(14) . . ?
S15 Zn4 S10 102.93(13) . . ?
S8 Zn4 S10 115.82(14) . . ?
S14 Zn5 S3 111.68(19) . . ?
S14 Zn5 S1 121.22(18) . . ?
S3 Zn5 S1 108.49(12) . . ?
S14 Zn5 S2 102.73(15) . . ?
S3 Zn5 S2 104.98(13) . . ?
S1 Zn5 S2 106.25(12) . . ?
S13 Zn6 S4 117.54(17) . . ?
S13 Zn6 S7 118.53(17) . . ?
S4 Zn6 S7 106.11(14) . . ?
S13 Zn6 S6 103.16(16) . . ?
S4 Zn6 S6 108.15(14) . . ?
S7 Zn6 S6 101.71(13) . . ?
N3 Zn7 S8 111.2(5) . . ?
N3 Zn7 S5 110.7(5) . . ?
S8 Zn7 S5 107.65(14) . . ?
N3 Zn7 S9 105.4(5) . . ?
S8 Zn7 S9 109.81(13) . . ?
S5 Zn7 S9 112.05(13) . . ?
N1 Zn8 S12 111.3(3) . . ?
N1 Zn8 S11 109.7(3) . . ?
S12 Zn8 S11 109.18(12) . . ?
N1 Zn8 S10 102.6(3) . . ?
S12 Zn8 S10 111.16(14) . . ?
S11 Zn8 S10 112.74(13) . . ?
C1 S1 Zn1 103.4(4) . . ?
C1 S1 Zn5 108.9(5) . . ?
Zn1 S1 Zn5 108.19(14) . . ?
C7 S2 Zn2 104.0(4) . . ?
C7 S2 Zn5 107.5(4) . . ?
Zn2 S2 Zn5 107.88(13) . . ?
C13 S3 Zn3 103.7(4) . . ?
C13 S3 Zn5 108.1(5) . . ?
Zn3 S3 Zn5 107.14(14) . . ?
C19 S4 Zn3 103.8(6) . . ?
C19 S4 Zn6 107.8(6) . . ?
Zn3 S4 Zn6 107.26(15) . . ?
C25 S5 Zn7 107.7(5) . . ?
C25 S5 Zn3 110.1(5) . . ?
Zn7 S5 Zn3 103.09(13) . . ?
C31 S6 Zn2 101.6(4) . . ?
C31 S6 Zn6 110.2(5) . . ?
Zn2 S6 Zn6 114.97(15) . . ?
C37 S7 Zn4 98.4(4) . . ?
C37 S7 Zn6 112.1(5) . . ?
Zn4 S7 Zn6 105.08(15) . . ?
C43 S8 Zn4 109.5(6) . . ?
C43 S8 Zn7 108.2(6) . . ?
Zn4 S8 Zn7 106.34(14) . . ?
C49 S9 Zn1 106.1(4) . . ?
C49 S9 Zn7 108.9(5) . . ?
Zn1 S9 Zn7 99.97(13) . . ?
C55 S10 Zn8 106.5(5) . . ?
C55 S10 Zn4 107.5(5) . . ?
Zn8 S10 Zn4 105.91(13) . . ?
C61 S11 Zn8 110.5(4) . . ?
C61 S11 Zn1 105.4(4) . . ?
Zn8 S11 Zn1 102.92(14) . . ?
C67 S12 Zn8 109.6(5) . . ?
C67 S12 Zn2 104.4(4) . . ?
Zn8 S12 Zn2 101.28(13) . . ?
C73 S13 Zn6 106.7(5) . . ?
C79 S14 Zn5 111.9(7) . . ?
Zn4 S15 Zn2 108.28(14) . . ?
Zn4 S15 Zn1 112.77(13) . . ?
Zn2 S15 Zn1 109.13(14) . . ?
Zn4 S15 Zn3 107.54(14) . . ?
Zn2 S15 Zn3 108.49(13) . . ?
Zn1 S15 Zn3 110.52(14) . . ?
C89 N1 C85 115.5(12) . . ?
C89 N1 Zn8 121.5(9) . . ?
C85 N1 Zn8 123.0(9) . . ?
C88 N2 H2A 120.0 . . ?
C88 N2 H2B 120.0 . . ?
H2A N2 H2B 120.0 . . ?
C94 N3 C90 116.5(19) . . ?
C94 N3 Zn7 119.6(15) . . ?
C90 N3 Zn7 123.3(14) . . ?
C93 N4 H4A 120.0 . . ?
C93 N4 H4B 120.0 . . ?
H4A N4 H4B 120.0 . . ?
C6 C1 C2 118.7(14) . . ?
C6 C1 S1 123.6(12) . . ?
C2 C1 S1 117.7(10) . . ?
C3 C2 C1 118.6(15) . . ?
C3 C2 H2 120.7 . . ?
C1 C2 H2 120.7 . . ?
C2 C3 C4 121.2(18) . . ?
C2 C3 H3 119.4 . . ?
C4 C3 H3 119.4 . . ?
C5 C4 C3 118.6(19) . . ?
C5 C4 H4 120.7 . . ?
C3 C4 H4 120.7 . . ?
C4 C5 C6 122.1(19) . . ?
C4 C5 H5 118.9 . . ?
C6 C5 H5 118.9 . . ?
C5 C6 C1 120.6(16) . . ?
C5 C6 H6 119.7 . . ?
C1 C6 H6 119.7 . . ?
C12 C7 C8 118.4(13) . . ?
C12 C7 S2 118.3(11) . . ?
C8 C7 S2 123.0(10) . . ?
C7 C8 C9 122.2(13) . . ?
C7 C8 H8 118.9 . . ?
C9 C8 H8 118.9 . . ?
C10 C9 C8 119.3(15) . . ?
C10 C9 H9 120.4 . . ?
C8 C9 H9 120.4 . . ?
C11 C10 C9 119.9(16) . . ?
C11 C10 H10 120.1 . . ?
C9 C10 H10 120.1 . . ?
C10 C11 C12 122.2(14) . . ?
C10 C11 H11 118.9 . . ?
C12 C11 H11 118.9 . . ?
C7 C12 C11 118.0(14) . . ?
C7 C12 H12 121.0 . . ?
C11 C12 H12 121.0 . . ?
C18 C13 C14 120.6(15) . . ?
C18 C13 S3 120.9(12) . . ?
C14 C13 S3 118.5(12) . . ?
C13 C14 C15 115.8(18) . . ?
C13 C14 H14 122.1 . . ?
C15 C14 H14 122.1 . . ?
C16 C15 C14 123(2) . . ?
C16 C15 H15 118.6 . . ?
C14 C15 H15 118.6 . . ?
C17 C16 C15 119(2) . . ?
C17 C16 H16 120.5 . . ?
C15 C16 H16 120.5 . . ?
C16 C17 C18 123(3) . . ?
C16 C17 H17 118.3 . . ?
C18 C17 H17 118.3 . . ?
C13 C18 C17 118.2(19) . . ?
C13 C18 H18 120.9 . . ?
C17 C18 H18 120.9 . . ?
C24 C19 C20 122(2) . . ?
C24 C19 S4 116.8(17) . . ?
C20 C19 S4 120.8(13) . . ?
C19 C20 C21 118.9(17) . . ?
C19 C20 H20 120.6 . . ?
C21 C20 H20 120.6 . . ?
C22 C21 C20 119(3) . . ?
C22 C21 H21 120.7 . . ?
C20 C21 H21 120.7 . . ?
C21 C22 C23 125(3) . . ?
C21 C22 H22 117.5 . . ?
C23 C22 H22 117.5 . . ?
C22 C23 C24 115(3) . . ?
C22 C23 H23 122.7 . . ?
C24 C23 H23 122.7 . . ?
C19 C24 C23 119(3) . . ?
C19 C24 H24 120.7 . . ?
C23 C24 H24 120.7 . . ?
C30 C25 C26 123.0(15) . . ?
C30 C25 S5 116.7(12) . . ?
C26 C25 S5 120.2(12) . . ?
C25 C26 C27 117.3(18) . . ?
C25 C26 H26 121.3 . . ?
C27 C26 H26 121.3 . . ?
C28 C27 C26 121(2) . . ?
C28 C27 H27 119.3 . . ?
C26 C27 H27 119.3 . . ?
C29 C28 C27 118(2) . . ?
C29 C28 H28 121.1 . . ?
C27 C28 H28 121.1 . . ?
C28 C29 C30 124(2) . . ?
C28 C29 H29 118.2 . . ?
C30 C29 H29 118.2 . . ?
C25 C30 C29 115.7(17) . . ?
C25 C30 H30 122.2 . . ?
C29 C30 H30 122.2 . . ?
C36 C31 C32 119.7(14) . . ?
C36 C31 S6 120.0(11) . . ?
C32 C31 S6 120.0(11) . . ?
C31 C32 C33 119.2(16) . . ?
C31 C32 H32 120.4 . . ?
C33 C32 H32 120.4 . . ?
C34 C33 C32 120.4(19) . . ?
C34 C33 H33 119.8 . . ?
C32 C33 H33 119.8 . . ?
C33 C34 C35 122.8(19) . . ?
C33 C34 H34 118.6 . . ?
C35 C34 H34 118.6 . . ?
C34 C35 C36 117.0(17) . . ?
C34 C35 H35 121.5 . . ?
C36 C35 H35 121.5 . . ?
C31 C36 C35 120.6(15) . . ?
C31 C36 H36 119.7 . . ?
C35 C36 H36 119.7 . . ?
C38 C37 C42 118.6(14) . . ?
C38 C37 S7 123.5(12) . . ?
C42 C37 S7 117.9(11) . . ?
C37 C38 C39 121.3(17) . . ?
C37 C38 H38 119.4 . . ?
C39 C38 H38 119.4 . . ?
C40 C39 C38 117.6(19) . . ?
C40 C39 H39 121.2 . . ?
C38 C39 H39 121.2 . . ?
C41 C40 C39 121.0(19) . . ?
C41 C40 H40 119.5 . . ?
C39 C40 H40 119.5 . . ?
C40 C41 C42 121.7(18) . . ?
C40 C41 H41 119.2 . . ?
C42 C41 H41 119.2 . . ?
C37 C42 C41 119.6(15) . . ?
C37 C42 H42 120.2 . . ?
C41 C42 H42 120.2 . . ?
C48 C43 C44 111.4(18) . . ?
C48 C43 S8 122.8(16) . . ?
C44 C43 S8 124.7(15) . . ?
C45 C44 C43 126(2) . . ?
C45 C44 H44 116.8 . . ?
C43 C44 H44 116.8 . . ?
C44 C45 C46 114(2) . . ?
C44 C45 H45 123.1 . . ?
C46 C45 H45 123.1 . . ?
C47 C46 C45 121(2) . . ?
C47 C46 H46 119.7 . . ?
C45 C46 H46 119.7 . . ?
C46 C47 C48 123(2) . . ?
C46 C47 H47 118.7 . . ?
C48 C47 H47 118.7 . . ?
C43 C48 C47 122(2) . . ?
C43 C48 H48 118.8 . . ?
C47 C48 H48 118.8 . . ?
C50 C49 C54 116.4(14) . . ?
C50 C49 S9 121.0(11) . . ?
C54 C49 S9 122.3(11) . . ?
C49 C50 C51 124.8(16) . . ?
C49 C50 H50 117.6 . . ?
C51 C50 H50 117.6 . . ?
C50 C51 C52 117.5(17) . . ?
C50 C51 H51 121.3 . . ?
C52 C51 H51 121.3 . . ?
C53 C52 C51 118.6(16) . . ?
C53 C52 H52 120.7 . . ?
C51 C52 H52 120.7 . . ?
C52 C53 C54 122.2(16) . . ?
C52 C53 H53 118.9 . . ?
C54 C53 H53 118.9 . . ?
C53 C54 C49 120.4(15) . . ?
C53 C54 H54 119.8 . . ?
C49 C54 H54 119.8 . . ?
C60 C55 C56 118.2(14) . . ?
C60 C55 S10 124.4(11) . . ?
C56 C55 S10 117.3(11) . . ?
C57 C56 C55 120.8(17) . . ?
C57 C56 H56 119.6 . . ?
C55 C56 H56 119.6 . . ?
C58 C57 C56 120(2) . . ?
C58 C57 H57 120.1 . . ?
C56 C57 H57 120.1 . . ?
C57 C58 C59 123(2) . . ?
C57 C58 H58 118.4 . . ?
C59 C58 H58 118.4 . . ?
C60 C59 C58 116.4(18) . . ?
C60 C59 H59 121.8 . . ?
C58 C59 H59 121.8 . . ?
C55 C60 C59 121.2(15) . . ?
C55 C60 H60 119.4 . . ?
C59 C60 H60 119.4 . . ?
C66 C61 C62 117.7(13) . . ?
C66 C61 S11 118.6(10) . . ?
C62 C61 S11 123.7(11) . . ?
C63 C62 C61 123.4(15) . . ?
C63 C62 H62 118.3 . . ?
C61 C62 H62 118.3 . . ?
C62 C63 C64 117.9(15) . . ?
C62 C63 H63 121.1 . . ?
C64 C63 H63 121.1 . . ?
C65 C64 C63 122.0(16) . . ?
C65 C64 H64 119.0 . . ?
C63 C64 H64 119.0 . . ?
C64 C65 C66 118.2(16) . . ?
C64 C65 H65 120.9 . . ?
C66 C65 H65 120.9 . . ?
C61 C66 C65 120.8(14) . . ?
C61 C66 H66 119.6 . . ?
C65 C66 H66 119.6 . . ?
C72 C67 C68 117.4(12) . . ?
C72 C67 S12 123.7(11) . . ?
C68 C67 S12 118.9(11) . . ?
C67 C68 C69 122.3(14) . . ?
C67 C68 H68 118.9 . . ?
C69 C68 H68 118.9 . . ?
C70 C69 C68 119.4(16) . . ?
C70 C69 H69 120.3 . . ?
C68 C69 H69 120.3 . . ?
C69 C70 C71 124.4(16) . . ?
C69 C70 H70 117.8 . . ?
C71 C70 H70 117.8 . . ?
C70 C71 C72 114.3(15) . . ?
C70 C71 H71 122.9 . . ?
C72 C71 H71 122.9 . . ?
C67 C72 C71 122.2(14) . . ?
C67 C72 H72 118.9 . . ?
C71 C72 H72 118.9 . . ?
C74 C73 C78 116.8(18) . . ?
C74 C73 S13 119.9(15) . . ?
C78 C73 S13 122.9(13) . . ?
C73 C74 C75 122(2) . . ?
C73 C74 H74 118.8 . . ?
C75 C74 H74 118.8 . . ?
C74 C75 C76 118(3) . . ?
C74 C75 H75 121.0 . . ?
C76 C75 H75 121.0 . . ?
C77 C76 C75 120(2) . . ?
C77 C76 H76 120.0 . . ?
C75 C76 H76 120.0 . . ?
C76 C77 C78 119(2) . . ?
C76 C77 H77 120.3 . . ?
C78 C77 H77 120.3 . . ?
C73 C78 C77 122.7(18) . . ?
C73 C78 H78 118.7 . . ?
C77 C78 H78 118.7 . . ?
C80 C79 C84 111(2) . . ?
C80 C79 S14 122.5(19) . . ?
C84 C79 S14 125(2) . . ?
C79 C80 C81 135(2) . . ?
C79 C80 H80 112.6 . . ?
C81 C80 H80 112.6 . . ?
C82 C81 C80 108(2) . . ?
C82 C81 H81 125.8 . . ?
C80 C81 H81 125.8 . . ?
C83 C82 C81 125(3) . . ?
C83 C82 H82 117.5 . . ?
C81 C82 H82 117.5 . . ?
C82 C83 C84 116(3) . . ?
C82 C83 H83 121.8 . . ?
C84 C83 H83 121.8 . . ?
C79 C84 C83 121(3) . . ?
C79 C84 H84 119.4 . . ?
C83 C84 H84 119.4 . . ?
N1 C85 C86 127.3(15) . . ?
N1 C85 H85 116.4 . . ?
C86 C85 H85 116.4 . . ?
C85 C86 C87 115.3(14) . . ?
C85 C86 H86 122.4 . . ?
C87 C86 H86 122.4 . . ?
C88 C87 C86 120.1(14) . . ?
C88 C87 H87 120.0 . . ?
C86 C87 H87 120.0 . . ?
N2 C88 C87 123.6(14) . . ?
N2 C88 C89 121.1(13) . . ?
C87 C88 C89 115.3(13) . . ?
N1 C89 C88 126.4(13) . . ?
N1 C89 H89 116.8 . . ?
C88 C89 H89 116.8 . . ?
N3 C90 C91 127(2) . . ?
N3 C90 H90 116.5 . . ?
C91 C90 H90 116.5 . . ?
C90 C91 C92 112(2) . . ?
C90 C91 H91 124.2 . . ?
C92 C91 H91 124.2 . . ?
C93 C92 C91 125(2) . . ?
C93 C92 H92 117.4 . . ?
C91 C92 H92 117.4 . . ?
C92 C93 N4 133(2) . . ?
C92 C93 C94 117(2) . . ?
N4 C93 C94 111(2) . . ?
N3 C94 C93 121(2) . . ?
N3 C94 H94 119.4 . . ?
C93 C94 H94 119.4 . . ?

loop_
_geom_bond_atom_site_label_1
_geom_bond_atom_site_label_2
_geom_bond_distance
_geom_bond_site_symmetry_2
_geom_bond_publ_flag
Zn1 S15 2.339(4) . ?
Zn1 S1 2.345(3) . ?
Zn1 S9 2.346(3) . ?
Zn1 S11 2.354(3) . ?
Zn2 S6 2.320(4) . ?
Zn2 S15 2.329(3) . ?
Zn2 S2 2.333(4) . ?
Zn2 S12 2.375(3) . ?
Zn3 S3 2.332(4) . ?
Zn3 S4 2.345(4) . ?
Zn3 S5 2.360(4) . ?
Zn3 S15 2.362(3) . ?
Zn4 S7 2.321(4) . ?
Zn4 S15 2.328(3) . ?
Zn4 S8 2.343(4) . ?
Zn4 S10 2.369(4) . ?
Zn5 S14 2.263(4) . ?
Zn5 S3 2.377(4) . ?
Zn5 S1 2.388(4) . ?
Zn5 S2 2.388(3) . ?
Zn6 S13 2.271(5) . ?
Zn6 S4 2.368(4) . ?
Zn6 S7 2.401(4) . ?
Zn6 S6 2.403(4) . ?
Zn7 N3 2.030(16) . ?
Zn7 S8 2.350(4) . ?
Zn7 S5 2.353(4) . ?
Zn7 S9 2.355(4) . ?
Zn8 N1 2.028(10) . ?
Zn8 S12 2.345(4) . ?
Zn8 S11 2.351(4) . ?
Zn8 S10 2.358(4) . ?
S1 C1 1.785(14) . ?
S2 C7 1.790(14) . ?
S3 C13 1.782(13) . ?
S4 C19 1.769(17) . ?
S5 C25 1.774(14) . ?
S6 C31 1.788(13) . ?
S7 C37 1.827(13) . ?
S8 C43 1.754(19) . ?
S9 C49 1.762(14) . ?
S10 C55 1.767(13) . ?
S11 C61 1.803(13) . ?
S12 C67 1.758(13) . ?
S13 C73 1.775(15) . ?
S14 C79 1.69(2) . ?
N1 C89 1.301(15) . ?
N1 C85 1.314(17) . ?
N2 C88 1.378(17) . ?
N2 H2A 0.8800 . ?
N2 H2B 0.8800 . ?
N3 C94 1.32(2) . ?
N3 C90 1.32(2) . ?
N4 C93 1.34(3) . ?
N4 H4A 0.8800 . ?
N4 H4B 0.8800 . ?
C1 C6 1.378(18) . ?
C1 C2 1.43(2) . ?
C2 C3 1.34(2) . ?
C2 H2 0.9500 . ?
C3 C4 1.41(2) . ?
C3 H3 0.9500 . ?
C4 C5 1.34(2) . ?
C4 H4 0.9500 . ?
C5 C6 1.34(2) . ?
C5 H5 0.9500 . ?
C6 H6 0.9500 . ?
C7 C12 1.358(17) . ?
C7 C8 1.361(17) . ?
C8 C9 1.362(19) . ?
C8 H8 0.9500 . ?
C9 C10 1.344(19) . ?
C9 H9 0.9500 . ?
C10 C11 1.315(18) . ?
C10 H10 0.9500 . ?
C11 C12 1.404(19) . ?
C11 H11 0.9500 . ?
C12 H12 0.9500 . ?
C13 C18 1.35(2) . ?
C13 C14 1.37(2) . ?
C14 C15 1.45(2) . ?
C14 H14 0.9500 . ?
C15 C16 1.36(2) . ?
C15 H15 0.9500 . ?
C16 C17 1.22(3) . ?
C16 H16 0.9500 . ?
C17 C18 1.48(3) . ?
C17 H17 0.9500 . ?
C18 H18 0.9500 . ?
C19 C24 1.37(3) . ?
C19 C20 1.41(2) . ?
C20 C21 1.43(3) . ?
C20 H20 0.9500 . ?
C21 C22 1.38(3) . ?
C21 H21 0.9500 . ?
C22 C23 1.40(4) . ?
C22 H22 0.9500 . ?
C23 C24 1.51(3) . ?
C23 H23 0.9500 . ?
C24 H24 0.9500 . ?
C25 C30 1.350(19) . ?
C25 C26 1.39(2) . ?
C26 C27 1.43(3) . ?
C26 H26 0.9500 . ?
C27 C28 1.36(3) . ?
C27 H27 0.9500 . ?
C28 C29 1.34(2) . ?
C28 H28 0.9500 . ?
C29 C30 1.45(2) . ?
C29 H29 0.9500 . ?
C30 H30 0.9500 . ?
C31 C36 1.345(18) . ?
C31 C32 1.37(2) . ?
C32 C33 1.38(2) . ?
C32 H32 0.9500 . ?
C33 C34 1.33(2) . ?
C33 H33 0.9500 . ?
C34 C35 1.34(2) . ?
C34 H34 0.9500 . ?
C35 C36 1.43(2) . ?
C35 H35 0.9500 . ?
C36 H36 0.9500 . ?
C37 C38 1.319(19) . ?
C37 C42 1.369(18) . ?
C38 C39 1.43(2) . ?
C38 H38 0.9500 . ?
C39 C40 1.35(2) . ?
C39 H39 0.9500 . ?
C40 C41 1.29(2) . ?
C40 H40 0.9500 . ?
C41 C42 1.38(2) . ?
C41 H41 0.9500 . ?
C42 H42 0.9500 . ?
C43 C48 1.34(2) . ?
C43 C44 1.38(2) . ?
C44 C45 1.37(2) . ?
C44 H44 0.9500 . ?
C45 C46 1.44(2) . ?
C45 H45 0.9500 . ?
C46 C47 1.22(2) . ?
C46 H46 0.9500 . ?
C47 C48 1.37(2) . ?
C47 H47 0.9500 . ?
C48 H48 0.9500 . ?
C49 C50 1.35(2) . ?
C49 C54 1.406(18) . ?
C50 C51 1.38(2) . ?
C50 H50 0.9500 . ?
C51 C52 1.42(2) . ?
C51 H51 0.9500 . ?
C52 C53 1.35(2) . ?
C52 H52 0.9500 . ?
C53 C54 1.39(2) . ?
C53 H53 0.9500 . ?
C54 H54 0.9500 . ?
C55 C60 1.366(18) . ?
C55 C56 1.430(19) . ?
C56 C57 1.36(2) . ?
C56 H56 0.9500 . ?
C57 C58 1.30(3) . ?
C57 H57 0.9500 . ?
C58 C59 1.44(2) . ?
C58 H58 0.9500 . ?
C59 C60 1.39(2) . ?
C59 H59 0.9500 . ?
C60 H60 0.9500 . ?
C61 C66 1.360(17) . ?
C61 C62 1.377(18) . ?
C62 C63 1.331(19) . ?
C62 H62 0.9500 . ?
C63 C64 1.384(19) . ?
C63 H63 0.9500 . ?
C64 C65 1.34(2) . ?
C64 H64 0.9500 . ?
C65 C66 1.41(2) . ?
C65 H65 0.9500 . ?
C66 H66 0.9500 . ?
C67 C72 1.365(17) . ?
C67 C68 1.371(18) . ?
C68 C69 1.388(18) . ?
C68 H68 0.9500 . ?
C69 C70 1.291(19) . ?
C69 H69 0.9500 . ?
C70 C71 1.41(2) . ?
C70 H70 0.9500 . ?
C71 C72 1.445(19) . ?
C71 H71 0.9500 . ?
C72 H72 0.9500 . ?
C73 C74 1.29(3) . ?
C73 C78 1.37(2) . ?
C74 C75 1.39(3) . ?
C74 H74 0.9500 . ?
C75 C76 1.42(3) . ?
C75 H75 0.9500 . ?
C76 C77 1.27(2) . ?
C76 H76 0.9500 . ?
C77 C78 1.40(2) . ?
C77 H77 0.9500 . ?
C78 H78 0.9500 . ?
C79 C80 1.33(3) . ?
C79 C84 1.36(3) . ?
C80 C81 1.41(3) . ?
C80 H80 0.9500 . ?
C81 C82 1.39(3) . ?
C81 H81 0.9500 . ?
C82 C83 1.36(3) . ?
C82 H82 0.9500 . ?
C83 C84 1.47(3) . ?
C83 H83 0.9500 . ?
C84 H84 0.9500 . ?
C85 C86 1.36(2) . ?
C85 H85 0.9500 . ?
C86 C87 1.43(2) . ?
C86 H86 0.9500 . ?
C87 C88 1.380(18) . ?
C87 H87 0.9500 . ?
C88 C89 1.412(18) . ?
C89 H89 0.9500 . ?
C90 C91 1.38(2) . ?
C90 H90 0.9500 . ?
C91 C92 1.38(3) . ?
C91 H91 0.9500 . ?
C92 C93 1.31(3) . ?
C92 H92 0.9500 . ?
C93 C94 1.45(3) . ?
C94 H94 0.9500 . ?
